data_4511147
loop_
_publ_author_name
'Li, Shun-Li'
'Lan, Ya-Qian'
'Qin, Jun-Sheng'
'Ma, Jian-Fang'
'Liu, Jie'
'Yang, Jin'

_publ_section_title
;
 Assembly of 3D Metal-Organic Frameworks Based on Different Helical Units:
 Chiral and Achiral Structures Constructed by Length-Modulated N-Donor
 Ligands
;
_journal_issue 9
_journal_name_full 'Crystal Growth &amp; Design'
_journal_page_first 4142
_journal_paper_doi 10.1021/cg900371k
_journal_volume 9
_journal_year 2009
_chemical_formula_sum 'C56 H42 N8 O9 Zn2'
_chemical_formula_weight 1101.72
_chemical_name_systematic
;
 ?
;
_space_group_IT_number 54
_symmetry_cell_setting orthorhombic
_symmetry_space_group_name_Hall '-P 2a 2ac'
_symmetry_space_group_name_H-M 'P c c a'
_atom_sites_solution_hydrogens geom
_atom_sites_solution_primary direct
_atom_sites_solution_secondary difmap
_audit_creation_method SHELXL-97
_cell_angle_alpha 90.00
_cell_angle_beta 90.00
_cell_angle_gamma 90.00
_cell_formula_units_Z 4
_cell_length_a 18.6880(11)
_cell_length_b 13.4170(14)
_cell_length_c 19.4160(15)
_cell_measurement_temperature 293(2)
_cell_measurement_theta_max 25.18
_cell_measurement_theta_min 1.52
_cell_volume 4868.3(7)
_computing_cell_refinement 'SMART (Bruker, 1997)'
_computing_data_collection 'SMART (Bruker, 1997)'
_computing_data_reduction SAINT
_computing_molecular_graphics 'SHELXTL-PLUS (Sheldrick, 1990)'
_computing_publication_material SHELXL-97
_computing_structure_refinement 'SHELXL-97 (Sheldrick, 1997)'
_computing_structure_solution 'SHELXS-97(Sheldrick, 1997)'
_diffrn_ambient_temperature 293(2)
_diffrn_measured_fraction_theta_full 0.998
_diffrn_measured_fraction_theta_max 0.992
_diffrn_measurement_device_type 'Bruker APEX CCD area-detector'
_diffrn_measurement_method '\w scans'
_diffrn_radiation_monochromator graphite
_diffrn_radiation_source 'fine-focus sealed tube'
_diffrn_radiation_type MoK\a
_diffrn_radiation_wavelength 0.71069
_diffrn_reflns_av_R_equivalents 0.0546
_diffrn_reflns_av_sigmaI/netI 0.0389
_diffrn_reflns_limit_h_max 22
_diffrn_reflns_limit_h_min -22
_diffrn_reflns_limit_k_max 15
_diffrn_reflns_limit_k_min -10
_diffrn_reflns_limit_l_max 23
_diffrn_reflns_limit_l_min -22
_diffrn_reflns_number 23389
_diffrn_reflns_theta_full 25.00
_diffrn_reflns_theta_max 25.18
_diffrn_reflns_theta_min 1.52
_diffrn_standards_number 0
_exptl_absorpt_coefficient_mu 1.055
_exptl_absorpt_correction_T_max 0.253
_exptl_absorpt_correction_T_min 0.231
_exptl_absorpt_correction_type multi-scan
_exptl_absorpt_process_details 'SADABS(Sheldrick, 1996)'
_exptl_crystal_colour colorless
_exptl_crystal_density_diffrn 1.503
_exptl_crystal_density_method 'not measured'
_exptl_crystal_description block
_exptl_crystal_F_000 2264
_exptl_crystal_size_max 0.36
_exptl_crystal_size_mid 0.33
_exptl_crystal_size_min 0.30
_refine_diff_density_max 0.534
_refine_diff_density_min -0.411
_refine_diff_density_rms 0.059
_refine_ls_extinction_method none
_refine_ls_goodness_of_fit_ref 1.016
_refine_ls_hydrogen_treatment constr
_refine_ls_matrix_type full
_refine_ls_number_parameters 340
_refine_ls_number_reflns 4344
_refine_ls_number_restraints 0
_refine_ls_restrained_S_all 1.016
_refine_ls_R_factor_all 0.0794
_refine_ls_R_factor_gt 0.0419
_refine_ls_shift/su_max 0.002
_refine_ls_shift/su_mean 0.000
_refine_ls_structure_factor_coef Fsqd
_refine_ls_weighting_details 'calc w=1/[\s^2^(Fo^2^)+(0.0537P)^2^+3.4512P] where P=(Fo^2^+2Fc^2^)/3'
_refine_ls_weighting_scheme calc
_refine_ls_wR_factor_gt 0.1026
_refine_ls_wR_factor_ref 0.1238
_reflns_number_gt 2670
_reflns_number_total 4344
_reflns_threshold_expression >2sigma(I)
_cod_data_source_file cg900371k_si_002.cif
_cod_data_source_block 2
_cod_original_sg_symbol_Hall -P2a2ac
_cod_original_sg_symbol_H-M Pcca
_cod_database_code 4511147

loop_
_symmetry_equiv_pos_as_xyz
'x, y, z'
'-x+1/2, -y, z'
'x+1/2, -y, -z+1/2'
'-x, y, -z+1/2'
'-x, -y, -z'
'x-1/2, y, -z'
'-x-1/2, y, z-1/2'
'x, -y, z-1/2'

loop_
_atom_site_label
_atom_site_type_symbol
_atom_site_fract_x
_atom_site_fract_y
_atom_site_fract_z
_atom_site_U_iso_or_equiv
_atom_site_adp_type
_atom_site_occupancy
_atom_site_symmetry_multiplicity
_atom_site_calc_flag
_atom_site_refinement_flags
Zn1 Zn 0.2500 0.5000 0.95586(3) 0.03801(17) Uani 1 2 d S
Zn2 Zn 0.2500 0.0000 1.04041(3) 0.04076(18) Uani 1 2 d S
O2 O 0.15824(13) 0.04478(18) 0.99536(12) 0.0471(6) Uani 1 1 d .
O5 O 0.20485(13) 0.40155(17) 0.89173(12) 0.0447(6) Uani 1 1 d .
O1 O 0.24104(13) 0.1433(2) 0.95125(13) 0.0519(7) Uani 1 1 d .
N2 N 0.27097(18) 0.2523(3) 1.16649(18) 0.0555(9) Uani 1 1 d .
O4 O 0.17067(13) 0.33631(17) 0.99149(12) 0.0476(6) Uani 1 1 d .
C6 C 0.08517(18) 0.2967(3) 0.83575(18) 0.0403(8) Uani 1 1 d .
H6 H 0.0891 0.3628 0.8220 0.048 Uiso 1 1 calc R
N4 N 0.40134(16) 0.2894(2) 1.00672(16) 0.0488(8) Uani 1 1 d .
N3 N 0.33325(16) 0.4226(2) 0.99511(16) 0.0460(8) Uani 1 1 d .
O3 O 0.0000 0.2816(3) 0.7500 0.0768(14) Uani 1 2 d S
C7 C 0.12717(17) 0.2620(2) 0.88870(17) 0.0339(8) Uani 1 1 d .
C3 C 0.07235(19) 0.1024(3) 0.87660(19) 0.0461(9) Uani 1 1 d .
H3 H 0.0675 0.0365 0.8907 0.055 Uiso 1 1 calc R
N1 N 0.27194(17) 0.1088(2) 1.11218(16) 0.0507(8) Uani 1 1 d .
C1 C 0.1778(2) 0.1145(3) 0.95527(18) 0.0403(9) Uani 1 1 d .
C26 C 0.4409(3) 0.3693(3) 1.0241(3) 0.0844(17) Uani 1 1 d .
H26 H 0.4883 0.3685 1.0386 0.101 Uiso 1 1 calc R
C5 C 0.0371(2) 0.2347(3) 0.80250(19) 0.0468(10) Uani 1 1 d .
C27 C 0.3997(2) 0.4505(3) 1.0165(3) 0.0789(15) Uani 1 1 d .
H27 H 0.4142 0.5157 1.0247 0.095 Uiso 1 1 calc R
C8 C 0.17153(18) 0.3374(2) 0.92727(19) 0.0371(8) Uani 1 1 d .
C9 C 0.3034(3) 0.0982(4) 1.1752(3) 0.0910(18) Uani 1 1 d .
H9 H 0.3224 0.0390 1.1922 0.109 Uiso 1 1 calc R
C2 C 0.12355(18) 0.1614(2) 0.90805(17) 0.0360(8) Uani 1 1 d .
C22 C 0.4474(2) 0.1651(3) 0.9251(2) 0.0475(10) Uani 1 1 d .
C25 C 0.4251(2) 0.1849(3) 0.9983(2) 0.0548(10) Uani 1 1 d .
H25A H 0.3864 0.1403 1.0109 0.066 Uiso 1 1 calc R
H25B H 0.4651 0.1720 1.0289 0.066 Uiso 1 1 calc R
C13 C 0.1822(2) 0.3808(3) 1.2011(2) 0.0542(11) Uani 1 1 d .
C14 C 0.1641(3) 0.4034(4) 1.2673(2) 0.0709(13) Uani 1 1 d .
H14 H 0.1998 0.4104 1.3003 0.085 Uiso 1 1 calc R
C21 C 0.5162(2) 0.1426(4) 0.9080(2) 0.0748(14) Uani 1 1 d .
H21 H 0.5502 0.1359 0.9427 0.090 Uiso 1 1 calc R
C16 C 0.0383(2) 0.4082(3) 1.24016(19) 0.0475(9) Uani 1 1 d .
C19 C 0.4887(2) 0.1406(3) 0.78654(19) 0.0485(10) Uani 1 1 d .
C24 C 0.4185(2) 0.1558(4) 0.8051(2) 0.0625(12) Uani 1 1 d .
H24 H 0.3837 0.1583 0.7709 0.075 Uiso 1 1 calc R
C18 C 0.1280(3) 0.3731(5) 1.1541(2) 0.0941(19) Uani 1 1 d .
H18 H 0.1392 0.3594 1.1084 0.113 Uiso 1 1 calc R
C12 C 0.2589(2) 0.3590(3) 1.1800(3) 0.0661(12) Uani 1 1 d .
H12A H 0.2702 0.3968 1.1389 0.079 Uiso 1 1 calc R
H12B H 0.2909 0.3808 1.2164 0.079 Uiso 1 1 calc R
C11 C 0.2521(2) 0.2030(3) 1.1098(2) 0.0533(10) Uani 1 1 d .
H11 H 0.2279 0.2317 1.0729 0.064 Uiso 1 1 calc R
C23 C 0.3982(2) 0.1674(3) 0.8725(2) 0.0636(12) Uani 1 1 d .
H23 H 0.3501 0.1771 0.8828 0.076 Uiso 1 1 calc R
C28 C 0.3376(2) 0.3245(3) 0.9887(2) 0.0492(10) Uani 1 1 d .
H28 H 0.3002 0.2846 0.9734 0.059 Uiso 1 1 calc R
C10 C 0.3030(3) 0.1854(4) 1.2090(3) 0.097(2) Uani 1 1 d .
H10 H 0.3211 0.1976 1.2528 0.116 Uiso 1 1 calc R
C20 C 0.5366(2) 0.1295(4) 0.8400(3) 0.0829(16) Uani 1 1 d .
H20 H 0.5838 0.1127 0.8301 0.100 Uiso 1 1 calc R
C15 C 0.0933(3) 0.4162(4) 1.2861(2) 0.0676(13) Uani 1 1 d .
H15 H 0.0828 0.4307 1.3318 0.081 Uiso 1 1 calc R
C4 C 0.0282(2) 0.1378(3) 0.8251(2) 0.0540(11) Uani 1 1 d .
H4 H -0.0069 0.0973 0.8060 0.065 Uiso 1 1 calc R
C17 C 0.0574(3) 0.3851(5) 1.1726(2) 0.0927(19) Uani 1 1 d .
H17 H 0.0218 0.3776 1.1395 0.111 Uiso 1 1 calc R

loop_
_atom_site_aniso_label
_atom_site_aniso_U_11
_atom_site_aniso_U_22
_atom_site_aniso_U_33
_atom_site_aniso_U_23
_atom_site_aniso_U_13
_atom_site_aniso_U_12
Zn1 0.0424(3) 0.0294(3) 0.0423(3) 0.000 0.000 -0.0028(3)
Zn2 0.0444(4) 0.0339(3) 0.0440(4) 0.000 0.000 0.0025(3)
O2 0.0545(15) 0.0373(13) 0.0496(15) 0.0092(13) -0.0025(13) 0.0017(12)
O5 0.0526(15) 0.0362(14) 0.0451(14) -0.0009(12) -0.0032(12) -0.0118(12)
O1 0.0432(16) 0.0472(16) 0.0652(18) 0.0002(14) -0.0050(13) 0.0021(13)
N2 0.058(2) 0.047(2) 0.061(2) -0.0166(18) -0.0068(17) -0.0027(16)
O4 0.0669(17) 0.0383(14) 0.0376(14) -0.0044(12) -0.0036(12) -0.0010(12)
C6 0.048(2) 0.0275(18) 0.046(2) -0.0022(17) -0.0010(17) 0.0006(16)
N4 0.0460(18) 0.0393(17) 0.061(2) 0.0024(16) -0.0099(16) 0.0012(15)
N3 0.0450(18) 0.0369(17) 0.0560(19) 0.0015(16) -0.0079(15) -0.0031(14)
O3 0.102(4) 0.038(2) 0.090(3) 0.000 -0.059(3) 0.000
C7 0.0330(18) 0.0282(18) 0.041(2) -0.0035(16) 0.0034(15) -0.0012(14)
C3 0.053(2) 0.0295(19) 0.056(2) 0.0060(18) -0.0089(19) -0.0058(17)
N1 0.058(2) 0.0438(19) 0.050(2) -0.0053(16) -0.0087(16) 0.0070(15)
C1 0.047(2) 0.0294(19) 0.044(2) -0.0083(17) -0.0012(18) 0.0045(17)
C26 0.068(3) 0.054(3) 0.131(5) -0.005(3) -0.054(3) -0.001(2)
C5 0.048(2) 0.036(2) 0.056(2) -0.0028(19) -0.0175(19) 0.0070(18)
C27 0.076(3) 0.042(2) 0.119(4) -0.008(3) -0.049(3) -0.002(2)
C8 0.041(2) 0.0270(18) 0.044(2) 0.0004(16) -0.0017(17) 0.0025(15)
C9 0.121(5) 0.068(3) 0.084(4) -0.020(3) -0.052(3) 0.032(3)
C2 0.0366(19) 0.0334(19) 0.0381(19) 0.0015(16) 0.0019(15) 0.0014(15)
C22 0.048(2) 0.031(2) 0.064(3) 0.0083(19) 0.001(2) 0.0043(17)
C25 0.055(2) 0.042(2) 0.067(3) 0.010(2) 0.000(2) 0.0086(19)
C13 0.065(3) 0.037(2) 0.060(3) -0.007(2) 0.007(2) -0.007(2)
C14 0.070(3) 0.079(3) 0.064(3) -0.018(3) -0.011(2) 0.000(3)
C21 0.050(3) 0.106(4) 0.069(3) -0.002(3) -0.009(2) 0.013(3)
C16 0.067(3) 0.033(2) 0.043(2) 0.0026(18) 0.003(2) 0.0007(18)
C19 0.044(2) 0.037(2) 0.065(2) -0.0017(18) 0.000(2) 0.0005(18)
C24 0.039(2) 0.080(3) 0.068(3) -0.005(3) -0.002(2) 0.002(2)
C18 0.079(4) 0.158(6) 0.046(3) 0.003(3) 0.010(3) 0.026(4)
C12 0.070(3) 0.041(2) 0.087(3) -0.013(2) 0.007(2) -0.009(2)
C11 0.067(3) 0.043(2) 0.050(2) -0.0008(19) -0.006(2) -0.002(2)
C23 0.041(2) 0.079(3) 0.070(3) -0.005(3) 0.004(2) 0.001(2)
C28 0.045(2) 0.036(2) 0.066(3) 0.002(2) -0.006(2) -0.0034(17)
C10 0.112(5) 0.087(4) 0.091(4) -0.032(3) -0.059(3) 0.032(3)
C20 0.042(3) 0.124(5) 0.083(4) -0.003(3) 0.001(3) 0.010(3)
C15 0.074(3) 0.086(4) 0.043(2) -0.016(2) 0.000(2) 0.001(3)
C4 0.054(2) 0.037(2) 0.071(3) 0.002(2) -0.020(2) -0.0114(18)
C17 0.079(4) 0.154(6) 0.045(3) 0.001(3) 0.000(2) 0.025(4)

loop_
_atom_type_symbol
_atom_type_description
_atom_type_scat_dispersion_real
_atom_type_scat_dispersion_imag
_atom_type_scat_source
C C 0.0033 0.0016 'International Tables Vol C Tables 4.2.6.8 and 6.1.1.4'
H H 0.0000 0.0000 'International Tables Vol C Tables 4.2.6.8 and 6.1.1.4'
N N 0.0061 0.0033 'International Tables Vol C Tables 4.2.6.8 and 6.1.1.4'
O O 0.0106 0.0060 'International Tables Vol C Tables 4.2.6.8 and 6.1.1.4'
Zn Zn 0.2839 1.4301 'International Tables Vol C Tables 4.2.6.8 and 6.1.1.4'

loop_
_geom_angle_atom_site_label_1
_geom_angle_atom_site_label_2
_geom_angle_atom_site_label_3
_geom_angle
_geom_angle_site_symmetry_1
_geom_angle_site_symmetry_3
O5 Zn1 O5 103.07(14) . 2_565
O5 Zn1 N3 104.44(11) . 2_565
O5 Zn1 N3 102.70(11) 2_565 2_565
O5 Zn1 N3 102.70(11) . .
O5 Zn1 N3 104.44(11) 2_565 .
N3 Zn1 N3 135.67(18) 2_565 .
O2 Zn2 O2 128.59(14) . 2
O2 Zn2 N1 104.57(11) . .
O2 Zn2 N1 109.59(11) 2 .
O2 Zn2 N1 109.59(11) . 2
O2 Zn2 N1 104.57(11) 2 2
N1 Zn2 N1 94.85(19) . 2
C1 O2 Zn2 103.9(2) . .
C8 O5 Zn1 108.5(2) . .
C11 N2 C10 106.9(4) . .
C11 N2 C12 126.1(4) . .
C10 N2 C12 127.0(4) . .
C7 C6 C5 121.1(3) . .
C7 C6 H6 119.5 . .
C5 C6 H6 119.5 . .
C28 N4 C26 106.1(3) . .
C28 N4 C25 125.2(3) . .
C26 N4 C25 128.1(3) . .
C28 N3 C27 104.2(3) . .
C28 N3 Zn1 121.5(3) . .
C27 N3 Zn1 132.5(3) . .
C5 O3 C5 125.9(4) 4_556 .
C6 C7 C2 119.9(3) . .
C6 C7 C8 117.3(3) . .
C2 C7 C8 122.6(3) . .
C4 C3 C2 122.4(3) . .
C4 C3 H3 118.8 . .
C2 C3 H3 118.8 . .
C11 N1 C9 104.7(4) . .
C11 N1 Zn2 126.9(3) . .
C9 N1 Zn2 128.2(3) . .
O1 C1 O2 122.7(3) . .
O1 C1 C2 118.1(3) . .
O2 C1 C2 119.1(3) . .
C27 C26 N4 107.7(4) . .
C27 C26 H26 126.2 . .
N4 C26 H26 126.2 . .
C4 C5 C6 119.7(3) . .
C4 C5 O3 127.0(4) . .
C6 C5 O3 113.3(3) . .
C26 C27 N3 109.5(4) . .
C26 C27 H27 125.3 . .
N3 C27 H27 125.3 . .
O4 C8 O5 124.0(3) . .
O4 C8 C7 118.8(3) . .
O5 C8 C7 117.1(3) . .
C10 C9 N1 110.2(4) . .
C10 C9 H9 124.9 . .
N1 C9 H9 124.9 . .
C3 C2 C7 117.7(3) . .
C3 C2 C1 119.7(3) . .
C7 C2 C1 122.2(3) . .
C21 C22 C23 117.0(4) . .
C21 C22 C25 122.0(4) . .
C23 C22 C25 120.9(4) . .
N4 C25 C22 110.7(3) . .
N4 C25 H25A 109.5 . .
C22 C25 H25A 109.5 . .
N4 C25 H25B 109.5 . .
C22 C25 H25B 109.5 . .
H25A C25 H25B 108.1 . .
C14 C13 C18 117.6(4) . .
C14 C13 C12 122.0(4) . .
C18 C13 C12 120.3(4) . .
C13 C14 C15 120.8(4) . .
C13 C14 H14 119.6 . .
C15 C14 H14 119.6 . .
C22 C21 C20 121.3(4) . .
C22 C21 H21 119.3 . .
C20 C21 H21 119.3 . .
C15 C16 C17 116.0(4) . .
C15 C16 C16 124.0(4) . 4_557
C17 C16 C16 119.3(5) . 4_557
C24 C19 C20 116.0(4) . .
C24 C19 C19 121.5(4) . 4_656
C20 C19 C19 122.5(4) . 4_656
C23 C24 C19 122.0(4) . .
C23 C24 H24 119.0 . .
C19 C24 H24 119.0 . .
C13 C18 C17 121.9(4) . .
C13 C18 H18 119.1 . .
C17 C18 H18 119.1 . .
N2 C12 C13 112.3(3) . .
N2 C12 H12A 109.1 . .
C13 C12 H12A 109.1 . .
N2 C12 H12B 109.1 . .
C13 C12 H12B 109.1 . .
H12A C12 H12B 107.9 . .
N1 C11 N2 111.9(4) . .
N1 C11 H11 124.0 . .
N2 C11 H11 124.0 . .
C24 C23 C22 121.5(4) . .
C24 C23 H23 119.3 . .
C22 C23 H23 119.3 . .
N3 C28 N4 112.5(3) . .
N3 C28 H28 123.7 . .
N4 C28 H28 123.7 . .
C9 C10 N2 106.3(4) . .
C9 C10 H10 126.8 . .
N2 C10 H10 126.8 . .
C19 C20 C21 121.7(4) . .
C19 C20 H20 119.1 . .
C21 C20 H20 119.1 . .
C16 C15 C14 122.7(4) . .
C16 C15 H15 118.7 . .
C14 C15 H15 118.7 . .
C5 C4 C3 118.8(3) . .
C5 C4 H4 120.6 . .
C3 C4 H4 120.6 . .
C18 C17 C16 121.1(5) . .
C18 C17 H17 119.5 . .
C16 C17 H17 119.5 . .

loop_
_geom_bond_atom_site_label_1
_geom_bond_atom_site_label_2
_geom_bond_distance
_geom_bond_site_symmetry_2
Zn1 O5 2.002(2) .
Zn1 O5 2.002(2) 2_565
Zn1 N3 2.020(3) 2_565
Zn1 N3 2.020(3) .
Zn2 O2 2.017(2) .
Zn2 O2 2.017(2) 2
Zn2 N1 2.060(3) .
Zn2 N1 2.060(3) 2
O2 C1 1.271(4) .
O5 C8 1.267(4) .
O1 C1 1.245(4) .
N2 C11 1.332(5) .
N2 C10 1.359(6) .
N2 C12 1.473(5) .
O4 C8 1.247(4) .
C6 C7 1.374(4) .
C6 C5 1.384(5) .
C6 H6 0.9300 .
N4 C28 1.328(4) .
N4 C26 1.345(5) .
N4 C25 1.479(5) .
N3 C28 1.324(4) .
N3 C27 1.362(5) .
O3 C5 1.384(4) 4_556
O3 C5 1.384(4) .
C7 C2 1.403(5) .
C7 C8 1.507(5) .
C3 C4 1.381(5) .
C3 C2 1.384(5) .
C3 H3 0.9300 .
N1 C11 1.318(5) .
N1 C9 1.364(5) .
C1 C2 1.505(5) .
C26 C27 1.342(6) .
C26 H26 0.9300 .
C5 C4 1.381(5) .
C27 H27 0.9300 .
C9 C10 1.342(7) .
C9 H9 0.9300 .
C22 C21 1.363(5) .
C22 C23 1.374(5) .
C22 C25 1.505(5) .
C25 H25A 0.9700 .
C25 H25B 0.9700 .
C13 C14 1.364(6) .
C13 C18 1.365(6) .
C13 C12 1.519(6) .
C14 C15 1.382(6) .
C14 H14 0.9300 .
C21 C20 1.386(6) .
C21 H21 0.9300 .
C16 C15 1.365(5) .
C16 C17 1.395(6) .
C16 C16 1.481(7) 4_557
C19 C24 1.377(5) .
C19 C20 1.377(6) .
C19 C19 1.480(7) 4_656
C24 C23 1.371(6) .
C24 H24 0.9300 .
C18 C17 1.378(6) .
C18 H18 0.9300 .
C12 H12A 0.9700 .
C12 H12B 0.9700 .
C11 H11 0.9300 .
C23 H23 0.9300 .
C28 H28 0.9300 .
C10 H10 0.9300 .
C20 H20 0.9300 .
C15 H15 0.9300 .
C4 H4 0.9300 .
C17 H17 0.9300 .

loop_
_geom_torsion_atom_site_label_1
_geom_torsion_atom_site_label_2
_geom_torsion_atom_site_label_3
_geom_torsion_atom_site_label_4
_geom_torsion
_geom_torsion_site_symmetry_1
O2 Zn2 O2 C1 -54.46(19) 2
N1 Zn2 O2 C1 76.1(2) .
N1 Zn2 O2 C1 176.8(2) 2
O5 Zn1 O5 C8 -177.1(2) 2_565
N3 Zn1 O5 C8 -70.0(2) 2_565
N3 Zn1 O5 C8 74.6(2) .
O5 Zn1 N3 C28 -15.0(3) .
O5 Zn1 N3 C28 -122.3(3) 2_565
N3 Zn1 N3 C28 111.6(3) 2_565
O5 Zn1 N3 C27 147.6(4) .
O5 Zn1 N3 C27 40.3(4) 2_565
N3 Zn1 N3 C27 -85.7(4) 2_565
C5 C6 C7 C2 2.4(5) .
C5 C6 C7 C8 -173.0(3) .
O2 Zn2 N1 C11 -26.8(4) .
O2 Zn2 N1 C11 114.1(3) 2
N1 Zn2 N1 C11 -138.5(4) 2
O2 Zn2 N1 C9 146.0(4) .
O2 Zn2 N1 C9 -73.0(4) 2
N1 Zn2 N1 C9 34.3(4) 2
Zn2 O2 C1 O1 -1.8(4) .
Zn2 O2 C1 C2 175.2(2) .
C28 N4 C26 C27 0.5(6) .
C25 N4 C26 C27 171.8(4) .
C7 C6 C5 C4 3.5(6) .
C7 C6 C5 O3 -179.2(3) .
C5 O3 C5 C4 -20.4(3) 4_556
C5 O3 C5 C6 162.6(4) 4_556
N4 C26 C27 N3 0.7(7) .
C28 N3 C27 C26 -1.6(6) .
Zn1 N3 C27 C26 -166.3(4) .
Zn1 O5 C8 O4 -2.5(4) .
Zn1 O5 C8 C7 173.9(2) .
C6 C7 C8 O4 132.2(3) .
C2 C7 C8 O4 -43.0(5) .
C6 C7 C8 O5 -44.3(4) .
C2 C7 C8 O5 140.4(3) .
C11 N1 C9 C10 -0.9(6) .
Zn2 N1 C9 C10 -174.9(4) .
C4 C3 C2 C7 3.5(5) .
C4 C3 C2 C1 -170.0(4) .
C6 C7 C2 C3 -5.8(5) .
C8 C7 C2 C3 169.4(3) .
C6 C7 C2 C1 167.5(3) .
C8 C7 C2 C1 -17.3(5) .
O1 C1 C2 C3 138.3(4) .
O2 C1 C2 C3 -38.8(5) .
O1 C1 C2 C7 -34.9(5) .
O2 C1 C2 C7 148.0(3) .
C28 N4 C25 C22 79.3(5) .
C26 N4 C25 C22 -90.5(5) .
C21 C22 C25 N4 114.8(4) .
C23 C22 C25 N4 -66.3(5) .
C18 C13 C14 C15 1.2(7) .
C12 C13 C14 C15 -175.5(4) .
C23 C22 C21 C20 4.4(7) .
C25 C22 C21 C20 -176.7(4) .
C20 C19 C24 C23 5.2(7) .
C19 C19 C24 C23 -172.3(3) 4_656
C14 C13 C18 C17 -1.6(8) .
C12 C13 C18 C17 175.1(5) .
C11 N2 C12 C13 78.0(5) .
C10 N2 C12 C13 -101.8(6) .
C14 C13 C12 N2 106.4(5) .
C18 C13 C12 N2 -70.2(6) .
C9 N1 C11 N2 1.7(5) .
Zn2 N1 C11 N2 175.9(3) .
C10 N2 C11 N1 -1.9(5) .
C12 N2 C11 N1 178.3(4) .
C19 C24 C23 C22 0.4(7) .
C21 C22 C23 C24 -5.3(7) .
C25 C22 C23 C24 175.8(4) .
C27 N3 C28 N4 1.9(5) .
Zn1 N3 C28 N4 168.8(2) .
C26 N4 C28 N3 -1.6(5) .
C25 N4 C28 N3 -173.2(3) .
N1 C9 C10 N2 -0.2(7) .
C11 N2 C10 C9 1.2(6) .
C12 N2 C10 C9 -178.9(5) .
C24 C19 C20 C21 -6.1(7) .
C19 C19 C20 C21 171.4(4) 4_656
C22 C21 C20 C19 1.4(8) .
C17 C16 C15 C14 0.8(7) .
C16 C16 C15 C14 171.6(4) 4_557
C13 C14 C15 C16 -0.8(8) .
C6 C5 C4 C3 -5.8(6) .
O3 C5 C4 C3 177.4(3) .
C2 C3 C4 C5 2.3(6) .
C13 C18 C17 C16 1.7(9) .
C15 C16 C17 C18 -1.2(8) .
C16 C16 C17 C18 -172.5(5) 4_557
